data_7235063
loop_
_publ_author_name
'Yansong Feng'
'Xuming Zhuang'
'Dongxia Zhu'
'Yu Liu'
'Yue Wang'
'Martin R. Bryce'

_publ_section_title
;
 Rational design and characterization of heteroleptic phosphorescent
 iridium(iii) complexes for highly efficient deep-blue OLEDs
;
_journal_name_full 'Journal of Materials Chemistry C'
_journal_page_first 10246
_journal_page_last 10252
_journal_paper_doi 10.1039/C6TC04119A
_journal_volume 4
_journal_year 2016
_chemical_formula_sum 'C30 H18 F7 Ir N8'
_chemical_formula_weight 815.72
_chemical_name_systematic Ir(Medfpypy)2(fptz).fcf
_space_group_IT_number 14
_space_group_name_Hall '-P 2yn'
_space_group_name_H-M_alt 'P 1 21/n 1'
_symmetry_cell_setting monoclinic
_symmetry_space_group_name_H-M 'P 1 21/n 1'
_atom_sites_solution_hydrogens geom
_atom_sites_solution_primary direct
_atom_sites_solution_secondary difmap
_cell_angle_alpha 90.00
_cell_angle_beta 96.28(3)
_cell_angle_gamma 90.00
_cell_formula_units_Z 4
_cell_length_a 10.423(2)
_cell_length_b 16.123(3)
_cell_length_c 17.439(4)
_cell_measurement_reflns_used 20598
_cell_measurement_temperature 293(2)
_cell_measurement_theta_max 27.525
_cell_measurement_theta_min 3.16
_cell_volume 2913.0(10)
_computing_cell_refinement 'SHELXS-97 (Sheldrick, 1990)'
_computing_data_collection 'SHELXS-97 (Sheldrick, 1990)'
_computing_data_reduction 'SHELXS-97 (Sheldrick, 1990)'
_computing_molecular_graphics 'SHELXL-97 (Sheldrick, 1997)'
_computing_publication_material 'SHELXL-97 (Sheldrick, 1997)'
_computing_structure_refinement 'SHELXL-97 (Sheldrick, 1997)'
_computing_structure_solution 'SHELXS-97 (Sheldrick, 1990)'
_diffrn_ambient_temperature 293(2)
_diffrn_measured_fraction_theta_full 0.989
_diffrn_measured_fraction_theta_max 0.989
_diffrn_measurement_device_type 'Rigaku RAXIS-RAPID'
_diffrn_measurement_method '\w scans'
_diffrn_radiation_monochromator graphite
_diffrn_radiation_source 'fine-focus sealed tube'
_diffrn_radiation_type MoK\a
_diffrn_radiation_wavelength 0.71073
_diffrn_reflns_av_R_equivalents 0.0537
_diffrn_reflns_av_sigmaI/netI 0.0459
_diffrn_reflns_limit_h_max 13
_diffrn_reflns_limit_h_min -13
_diffrn_reflns_limit_k_max 20
_diffrn_reflns_limit_k_min -20
_diffrn_reflns_limit_l_max 22
_diffrn_reflns_limit_l_min -22
_diffrn_reflns_number 26687
_diffrn_reflns_theta_full 27.48
_diffrn_reflns_theta_max 27.48
_diffrn_reflns_theta_min 3.16
_exptl_absorpt_coefficient_mu 4.665
_exptl_absorpt_correction_T_max 0.4940
_exptl_absorpt_correction_T_min 0.4380
_exptl_absorpt_correction_type multi-scan
_exptl_absorpt_process_details
;   
Higash,T(1995) Progrom for Absorption Correcttion.
Rigaku Corporation,Tokyo,Japan. 
;
_exptl_crystal_colour yellow
_exptl_crystal_density_diffrn 1.860
_exptl_crystal_density_meas ?
_exptl_crystal_density_method 'not measured'
_exptl_crystal_description block
_exptl_crystal_F_000 1576
_exptl_crystal_preparation Luminescent
_exptl_crystal_recrystallization_method Sublimation
_exptl_crystal_size_max 0.21
_exptl_crystal_size_mid 0.20
_exptl_crystal_size_min 0.18
_refine_diff_density_max 1.176
_refine_diff_density_min -0.630
_refine_diff_density_rms 0.124
_refine_ls_extinction_method none
_refine_ls_goodness_of_fit_ref 1.067
_refine_ls_hydrogen_treatment constr
_refine_ls_matrix_type full
_refine_ls_number_parameters 445
_refine_ls_number_reflns 6602
_refine_ls_number_restraints 0
_refine_ls_restrained_S_all 1.067
_refine_ls_R_factor_all 0.0557
_refine_ls_R_factor_gt 0.0358
_refine_ls_shift/su_max 0.004
_refine_ls_shift/su_mean 0.000
_refine_ls_structure_factor_coef Fsqd
_refine_ls_weighting_details 'calc w=1/[\s^2^(Fo^2^)+(0.0265P)^2^+1.7720P] where P=(Fo^2^+2Fc^2^)/3'
_refine_ls_weighting_scheme calc
_refine_ls_wR_factor_gt 0.0662
_refine_ls_wR_factor_ref 0.0715
_reflns_number_gt 5016
_reflns_number_total 6602
_reflns_threshold_expression >2sigma(I)
_cod_data_source_file J-Mater-Chem-C-2016-4-10246.cif
_cod_data_source_block Ir(Medfpypy)2(fptz)
_cod_depositor_comments
;
The following automatic conversions were performed:

data item '_symmetry_cell_setting' value 'Monoclinic' was changed to
'monoclinic' in accordance with the built-in table derived from the
CIF Core dictionary named 'cif_core.dic' version 2.4.5 last updated
on 2014-11-21.

data item '_exptl_crystal_density_meas' value 'none' was changed to
'?' -- the value is perceived as not measured.

Automatic conversion script
Id: cif_fix_values 6909 2019-04-08 15:41:33Z antanas 
;
_cod_original_cell_volume 2913.1(10)
_cod_original_sg_symbol_H-M P2(1)/n
_cod_database_code 7235063

loop_
_symmetry_equiv_pos_as_xyz
'x, y, z'
'-x+1/2, y+1/2, -z+1/2'
'-x, -y, -z'
'x-1/2, -y-1/2, z-1/2'

loop_
_atom_site_label
_atom_site_type_symbol
_atom_site_fract_x
_atom_site_fract_y
_atom_site_fract_z
_atom_site_U_iso_or_equiv
_atom_site_adp_type
_atom_site_occupancy
_atom_site_symmetry_multiplicity
_atom_site_calc_flag
_atom_site_refinement_flags
_atom_site_disorder_assembly
_atom_site_disorder_group
Ir1 Ir 1.031581(15) 0.644951(11) 0.211599(10) 0.03564(6) Uani 1 1 d . . .
N1 N 0.9759(4) 0.6334(2) 0.3196(2) 0.0433(10) Uani 1 1 d . . .
N2 N 1.4317(5) 0.6430(3) 0.3773(4) 0.0777(17) Uani 1 1 d . . .
N3 N 1.0953(3) 0.6448(3) 0.1042(2) 0.0417(9) Uani 1 1 d . . .
N4 N 1.1085(4) 0.3570(3) 0.1648(2) 0.0522(10) Uani 1 1 d . . .
N5 N 0.9977(4) 0.7773(2) 0.2191(2) 0.0444(10) Uani 1 1 d . . .
N6 N 0.8441(3) 0.6609(2) 0.1558(2) 0.0374(9) Uani 1 1 d . . .
N7 N 0.7515(4) 0.6102(3) 0.1206(2) 0.0468(10) Uani 1 1 d . . .
N8 N 0.6829(4) 0.7448(3) 0.1109(2) 0.0503(11) Uani 1 1 d . . .
C1 C 0.8523(4) 0.6228(3) 0.3335(3) 0.0467(12) Uani 1 1 d . . .
H1 H 0.7879 0.6229 0.2921 0.056 Uiso 1 1 calc R . .
C2 C 0.8189(6) 0.6121(4) 0.4061(3) 0.0576(14) Uani 1 1 d . . .
H2 H 0.7331 0.6025 0.4134 0.069 Uiso 1 1 calc R . .
C3 C 0.9115(7) 0.6152(4) 0.4691(3) 0.0672(17) Uani 1 1 d . . .
C4 C 1.0369(6) 0.6265(4) 0.4545(3) 0.0673(17) Uani 1 1 d . . .
H4 H 1.1012 0.6289 0.4958 0.081 Uiso 1 1 calc R . .
C5 C 1.0710(5) 0.6343(3) 0.3800(3) 0.0511(13) Uani 1 1 d . . .
C6 C 1.1993(5) 0.6402(3) 0.3547(3) 0.0526(13) Uani 1 1 d . . .
C7 C 1.3155(6) 0.6400(4) 0.4010(4) 0.0728(18) Uani 1 1 d . . .
C8 C 1.4325(5) 0.6478(4) 0.3028(5) 0.0668(17) Uani 1 1 d . . .
C9 C 1.3267(5) 0.6494(3) 0.2477(3) 0.0539(13) Uani 1 1 d . . .
H9 H 1.3361 0.6532 0.1954 0.065 Uiso 1 1 calc R . .
C10 C 1.2050(4) 0.6452(3) 0.2739(3) 0.0450(11) Uani 1 1 d . . .
C11 C 0.8776(8) 0.6068(5) 0.5503(3) 0.097(2) Uani 1 1 d . . .
H11A H 0.9547 0.5974 0.5846 0.146 Uiso 1 1 calc R . .
H11B H 0.8197 0.5609 0.5532 0.146 Uiso 1 1 calc R . .
H11C H 0.8367 0.6568 0.5650 0.146 Uiso 1 1 calc R . .
C12 C 1.1017(5) 0.7118(3) 0.0592(3) 0.0530(13) Uani 1 1 d . . .
H12 H 1.0776 0.7629 0.0777 0.064 Uiso 1 1 calc R . .
C13 C 1.1422(5) 0.7081(4) -0.0127(3) 0.0568(14) Uani 1 1 d . . .
H13 H 1.1426 0.7559 -0.0426 0.068 Uiso 1 1 calc R . .
C14 C 1.1824(5) 0.6340(4) -0.0411(3) 0.0533(14) Uani 1 1 d . . .
C15 C 1.1714(4) 0.5632(4) 0.0039(3) 0.0477(12) Uani 1 1 d . . .
H15 H 1.1939 0.5117 -0.0147 0.057 Uiso 1 1 calc R . .
C16 C 1.1275(4) 0.5689(3) 0.0755(3) 0.0400(11) Uani 1 1 d . . .
C17 C 1.1056(4) 0.5013(3) 0.1284(3) 0.0391(10) Uani 1 1 d . . .
C18 C 1.1270(4) 0.4170(3) 0.1171(3) 0.0482(12) Uani 1 1 d . . .
C19 C 1.0618(5) 0.3811(3) 0.2274(3) 0.0514(13) Uani 1 1 d . . .
C20 C 1.0330(4) 0.4599(3) 0.2487(3) 0.0452(12) Uani 1 1 d . . .
H20 H 0.9993 0.4705 0.2949 0.054 Uiso 1 1 calc R . .
C21 C 1.0565(4) 0.5243(3) 0.1975(2) 0.0343(10) Uani 1 1 d . . .
C22 C 1.2364(6) 0.6288(4) -0.1169(3) 0.0728(19) Uani 1 1 d . . .
H22A H 1.1909 0.6665 -0.1528 0.109 Uiso 1 1 calc R . .
H22B H 1.2268 0.5733 -0.1366 0.109 Uiso 1 1 calc R . .
H22C H 1.3263 0.6433 -0.1101 0.109 Uiso 1 1 calc R . .
C23 C 1.0773(5) 0.8333(3) 0.2554(4) 0.0654(17) Uani 1 1 d . . .
H23 H 1.1577 0.8155 0.2776 0.079 Uiso 1 1 calc R . .
C24 C 1.0468(6) 0.9153(4) 0.2615(4) 0.087(2) Uani 1 1 d . . .
H24 H 1.1050 0.9518 0.2879 0.104 Uiso 1 1 calc R . .
C25 C 0.9279(6) 0.9432(4) 0.2279(4) 0.086(2) Uani 1 1 d . . .
H25 H 0.9041 0.9985 0.2316 0.103 Uiso 1 1 calc R . .
C26 C 0.8457(5) 0.8865(4) 0.1886(4) 0.0665(16) Uani 1 1 d . . .
H26 H 0.7663 0.9036 0.1642 0.080 Uiso 1 1 calc R . .
C27 C 0.8821(4) 0.8042(3) 0.1858(3) 0.0446(12) Uani 1 1 d . . .
C28 C 0.8008(4) 0.7388(3) 0.1491(3) 0.0405(11) Uani 1 1 d . . .
C29 C 0.6593(5) 0.6649(3) 0.0954(3) 0.0483(13) Uani 1 1 d . A .
C30 C 0.5362(6) 0.6344(5) 0.0524(4) 0.075(2) Uani 1 1 d . . .
F1 F 1.3183(4) 0.6341(3) 0.4779(2) 0.1212(18) Uani 1 1 d . . .
F2 F 1.5514(3) 0.6522(2) 0.2786(3) 0.0931(13) Uani 1 1 d . . .
F3 F 1.0398(4) 0.3185(2) 0.2766(2) 0.0847(11) Uani 1 1 d . . .
F4 F 1.1733(3) 0.3909(2) 0.05225(19) 0.0718(9) Uani 1 1 d . . .
F5 F 0.5446(14) 0.608(2) -0.0152(11) 0.103(7) Uani 0.53(5) 1 d P A 1
F6 F 0.4862(15) 0.5682(14) 0.0903(11) 0.098(5) Uani 0.53(5) 1 d P A 1
F7 F 0.4489(18) 0.6922(13) 0.0510(17) 0.123(9) Uani 0.53(5) 1 d P A 1
F61 F 0.544(2) 0.663(4) -0.0261(12) 0.141(10) Uani 0.47(5) 1 d P A 2
F71 F 0.522(4) 0.5614(11) 0.046(4) 0.17(2) Uani 0.47(5) 1 d P A 2
F51 F 0.4339(19) 0.674(2) 0.0657(15) 0.120(9) Uani 0.47(5) 1 d P A 2

loop_
_atom_site_aniso_label
_atom_site_aniso_U_11
_atom_site_aniso_U_22
_atom_site_aniso_U_33
_atom_site_aniso_U_23
_atom_site_aniso_U_13
_atom_site_aniso_U_12
Ir1 0.03211(9) 0.03269(10) 0.04011(10) -0.00225(9) -0.00511(6) 0.00129(8)
N1 0.052(2) 0.036(2) 0.040(2) -0.0060(17) -0.0070(17) 0.0071(18)
N2 0.049(3) 0.061(3) 0.115(5) -0.014(3) -0.030(3) 0.009(3)
N3 0.0379(19) 0.037(2) 0.048(2) 0.0013(19) -0.0048(16) -0.0030(18)
N4 0.061(3) 0.044(3) 0.050(3) -0.004(2) -0.004(2) 0.011(2)
N5 0.043(2) 0.034(2) 0.054(3) -0.0038(19) -0.0069(17) -0.0002(17)
N6 0.0363(19) 0.035(2) 0.040(2) -0.0028(16) -0.0010(15) 0.0005(16)
N7 0.043(2) 0.051(3) 0.045(2) -0.009(2) -0.0034(17) -0.004(2)
N8 0.038(2) 0.053(3) 0.058(3) 0.003(2) -0.0085(18) 0.0081(19)
C1 0.041(3) 0.051(3) 0.046(3) -0.008(2) -0.001(2) 0.005(2)
C2 0.071(4) 0.056(4) 0.047(3) -0.002(3) 0.015(3) 0.010(3)
C3 0.100(5) 0.060(4) 0.041(3) -0.004(3) 0.007(3) 0.016(3)
C4 0.088(4) 0.063(4) 0.047(3) -0.012(3) -0.016(3) 0.020(3)
C5 0.059(3) 0.041(3) 0.049(3) -0.012(2) -0.014(2) 0.004(2)
C6 0.047(3) 0.047(3) 0.058(3) -0.009(3) -0.020(2) 0.008(2)
C7 0.066(4) 0.072(4) 0.072(4) -0.012(3) -0.032(3) 0.012(3)
C8 0.033(3) 0.043(3) 0.121(6) -0.004(4) -0.011(3) 0.002(2)
C9 0.041(3) 0.039(3) 0.079(4) -0.001(3) -0.002(2) 0.004(2)
C10 0.041(2) 0.029(2) 0.062(3) -0.001(2) -0.009(2) 0.004(2)
C11 0.156(7) 0.095(6) 0.043(4) 0.009(4) 0.020(4) 0.032(5)
C12 0.053(3) 0.046(3) 0.060(3) 0.012(3) 0.004(2) 0.001(2)
C13 0.052(3) 0.059(4) 0.058(3) 0.015(3) 0.004(2) -0.010(3)
C14 0.041(3) 0.079(4) 0.039(3) 0.002(3) 0.000(2) -0.010(3)
C15 0.040(2) 0.057(3) 0.046(3) -0.007(3) 0.003(2) -0.004(2)
C16 0.029(2) 0.044(3) 0.045(3) -0.004(2) -0.0051(18) 0.003(2)
C17 0.034(2) 0.039(3) 0.042(3) -0.002(2) -0.0047(18) 0.004(2)
C18 0.046(3) 0.056(4) 0.042(3) -0.008(3) 0.002(2) 0.007(2)
C19 0.065(3) 0.036(3) 0.050(3) 0.003(2) -0.007(2) 0.002(2)
C20 0.053(3) 0.041(3) 0.039(3) 0.000(2) -0.004(2) 0.003(2)
C21 0.030(2) 0.033(2) 0.038(2) -0.0041(19) -0.0081(17) 0.0033(18)
C22 0.065(4) 0.108(6) 0.046(3) 0.007(3) 0.006(3) -0.013(3)
C23 0.052(3) 0.036(3) 0.102(5) -0.008(3) -0.020(3) -0.008(2)
C24 0.079(4) 0.047(4) 0.126(6) -0.021(4) -0.024(4) -0.006(3)
C25 0.079(4) 0.031(3) 0.142(7) -0.007(4) -0.018(4) 0.012(3)
C26 0.052(3) 0.045(3) 0.099(5) 0.001(3) -0.009(3) 0.007(3)
C27 0.044(3) 0.038(3) 0.050(3) -0.003(2) -0.003(2) 0.006(2)
C28 0.039(2) 0.039(3) 0.043(3) 0.001(2) 0.0014(19) 0.000(2)
C29 0.040(3) 0.057(4) 0.047(3) -0.010(2) -0.001(2) 0.002(2)
C30 0.050(4) 0.093(6) 0.078(5) -0.020(5) -0.015(3) 0.005(4)
F1 0.093(3) 0.194(5) 0.065(2) -0.018(3) -0.043(2) 0.025(3)
F2 0.0333(16) 0.075(3) 0.166(4) 0.007(2) -0.0120(19) 0.0002(17)
F3 0.148(3) 0.042(2) 0.067(2) 0.0111(17) 0.020(2) 0.007(2)
F4 0.095(2) 0.057(2) 0.067(2) -0.0116(17) 0.0281(18) 0.0138(18)
F5 0.084(7) 0.145(19) 0.076(8) -0.042(9) -0.006(6) -0.042(10)
F6 0.075(6) 0.112(12) 0.105(10) 0.015(8) -0.004(7) -0.048(6)
F7 0.041(7) 0.062(8) 0.25(2) -0.008(9) -0.069(11) 0.017(6)
F61 0.101(10) 0.20(3) 0.108(11) -0.018(15) -0.058(9) -0.034(13)
F71 0.13(2) 0.061(9) 0.27(5) -0.018(17) -0.12(3) -0.030(11)
F51 0.051(8) 0.17(2) 0.136(12) -0.072(13) 0.013(9) -0.031(11)

loop_
_atom_type_symbol
_atom_type_description
_atom_type_scat_dispersion_real
_atom_type_scat_dispersion_imag
_atom_type_scat_source
C C 0.0033 0.0016 'International Tables Vol C Tables 4.2.6.8 and 6.1.1.4'
H H 0.0000 0.0000 'International Tables Vol C Tables 4.2.6.8 and 6.1.1.4'
N N 0.0061 0.0033 'International Tables Vol C Tables 4.2.6.8 and 6.1.1.4'
F F 0.0171 0.0103 'International Tables Vol C Tables 4.2.6.8 and 6.1.1.4'
Ir Ir -1.4442 7.9887 'International Tables Vol C Tables 4.2.6.8 and 6.1.1.4'

loop_
_geom_angle_atom_site_label_1
_geom_angle_atom_site_label_2
_geom_angle_atom_site_label_3
_geom_angle
_geom_angle_site_symmetry_1
_geom_angle_site_symmetry_3
C21 Ir1 C10 86.93(17) . .
C21 Ir1 N1 94.54(17) . .
C10 Ir1 N1 80.23(18) . .
C21 Ir1 N3 80.00(17) . .
C10 Ir1 N3 97.59(18) . .
N1 Ir1 N3 174.26(15) . .
C21 Ir1 N6 101.01(14) . .
C10 Ir1 N6 171.28(17) . .
N1 Ir1 N6 95.43(15) . .
N3 Ir1 N6 87.42(14) . .
C21 Ir1 N5 176.10(15) . .
C10 Ir1 N5 96.22(16) . .
N1 Ir1 N5 88.27(15) . .
N3 Ir1 N5 97.27(16) . .
N6 Ir1 N5 75.99(14) . .
C1 N1 C5 119.4(4) . .
C1 N1 Ir1 123.5(3) . .
C5 N1 Ir1 117.1(3) . .
C8 N2 C7 114.8(5) . .
C12 N3 C16 118.3(4) . .
C12 N3 Ir1 125.1(4) . .
C16 N3 Ir1 116.6(3) . .
C18 N4 C19 114.1(5) . .
C23 N5 C27 117.7(4) . .
C23 N5 Ir1 126.6(3) . .
C27 N5 Ir1 115.7(3) . .
C28 N6 N7 108.0(4) . .
C28 N6 Ir1 116.4(3) . .
N7 N6 Ir1 135.5(3) . .
C29 N7 N6 101.5(4) . .
C29 N8 C28 99.8(4) . .
N1 C1 C2 122.0(5) . .
N1 C1 H1 119.0 . .
C2 C1 H1 119.0 . .
C1 C2 C3 120.5(6) . .
C1 C2 H2 119.8 . .
C3 C2 H2 119.8 . .
C4 C3 C2 117.1(5) . .
C4 C3 C11 120.9(6) . .
C2 C3 C11 122.0(6) . .
C3 C4 C5 122.1(5) . .
C3 C4 H4 118.9 . .
C5 C4 H4 118.9 . .
N1 C5 C4 118.8(5) . .
N1 C5 C6 112.4(5) . .
C4 C5 C6 128.8(5) . .
C7 C6 C10 116.9(5) . .
C7 C6 C5 126.8(5) . .
C10 C6 C5 116.3(4) . .
N2 C7 F1 113.3(5) . .
N2 C7 C6 126.3(6) . .
F1 C7 C6 120.4(6) . .
N2 C8 F2 114.8(5) . .
N2 C8 C9 127.1(6) . .
F2 C8 C9 118.0(7) . .
C8 C9 C10 117.1(6) . .
C8 C9 H9 121.5 . .
C10 C9 H9 121.5 . .
C9 C10 C6 117.8(4) . .
C9 C10 Ir1 128.3(4) . .
C6 C10 Ir1 113.9(3) . .
C3 C11 H11A 109.5 . .
C3 C11 H11B 109.5 . .
H11A C11 H11B 109.5 . .
C3 C11 H11C 109.5 . .
H11A C11 H11C 109.5 . .
H11B C11 H11C 109.5 . .
N3 C12 C13 122.9(5) . .
N3 C12 H12 118.6 . .
C13 C12 H12 118.6 . .
C12 C13 C14 120.2(5) . .
C12 C13 H13 119.9 . .
C14 C13 H13 119.9 . .
C13 C14 C15 117.5(5) . .
C13 C14 C22 121.7(5) . .
C15 C14 C22 120.8(6) . .
C16 C15 C14 120.7(5) . .
C16 C15 H15 119.7 . .
C14 C15 H15 119.7 . .
N3 C16 C15 120.3(5) . .
N3 C16 C17 111.9(4) . .
C15 C16 C17 127.7(5) . .
C18 C17 C21 117.1(4) . .
C18 C17 C16 126.8(4) . .
C21 C17 C16 116.1(4) . .
N4 C18 F4 113.3(5) . .
N4 C18 C17 126.6(5) . .
F4 C18 C17 120.1(5) . .
N4 C19 F3 114.3(5) . .
N4 C19 C20 128.2(5) . .
F3 C19 C20 117.5(5) . .
C19 C20 C21 117.1(5) . .
C19 C20 H20 121.5 . .
C21 C20 H20 121.5 . .
C20 C21 C17 116.9(4) . .
C20 C21 Ir1 127.7(3) . .
C17 C21 Ir1 115.4(3) . .
C14 C22 H22A 109.5 . .
C14 C22 H22B 109.5 . .
H22A C22 H22B 109.5 . .
C14 C22 H22C 109.5 . .
H22A C22 H22C 109.5 . .
H22B C22 H22C 109.5 . .
N5 C23 C24 123.5(5) . .
N5 C23 H23 118.2 . .
C24 C23 H23 118.2 . .
C23 C24 C25 119.0(6) . .
C23 C24 H24 120.5 . .
C25 C24 H24 120.5 . .
C26 C25 C24 118.2(6) . .
C26 C25 H25 120.9 . .
C24 C25 H25 120.9 . .
C25 C26 C27 119.7(5) . .
C25 C26 H26 120.2 . .
C27 C26 H26 120.2 . .
N5 C27 C26 121.9(5) . .
N5 C27 C28 113.9(4) . .
C26 C27 C28 124.2(4) . .
N6 C28 N8 113.4(4) . .
N6 C28 C27 117.9(4) . .
N8 C28 C27 128.7(4) . .
N8 C29 N7 117.3(4) . .
N8 C29 C30 123.2(5) . .
N7 C29 C30 119.5(5) . .
F71 C30 F5 66(2) . .
F71 C30 F51 114(2) . .
F5 C30 F51 118.7(13) . .
F71 C30 F7 128.8(18) . .
F5 C30 F7 110.3(15) . .
F51 C30 F7 19.0(19) . .
F71 C30 F6 40(3) . .
F5 C30 F6 104.4(13) . .
F51 C30 F6 86.3(16) . .
F7 C30 F6 105.1(15) . .
F71 C30 F61 104(2) . .
F5 C30 F61 38.3(10) . .
F51 C30 F61 98.5(15) . .
F7 C30 F61 82.6(14) . .
F6 C30 F61 139.0(15) . .
F71 C30 C29 117.7(10) . .
F5 C30 C29 115.8(8) . .
F51 C30 C29 115.3(11) . .
F7 C30 C29 109.5(10) . .
F6 C30 C29 111.0(9) . .
F61 C30 C29 103.5(13) . .

loop_
_geom_bond_atom_site_label_1
_geom_bond_atom_site_label_2
_geom_bond_distance
_geom_bond_site_symmetry_2
Ir1 C21 1.981(4) .
Ir1 C10 2.005(4) .
Ir1 N1 2.040(4) .
Ir1 N3 2.055(4) .
Ir1 N6 2.101(3) .
Ir1 N5 2.169(4) .
N1 C1 1.347(6) .
N1 C5 1.365(6) .
N2 C8 1.303(8) .
N2 C7 1.322(9) .
N3 C12 1.340(6) .
N3 C16 1.378(6) .
N4 C18 1.304(6) .
N4 C19 1.304(7) .
N5 C23 1.338(6) .
N5 C27 1.351(5) .
N6 C28 1.335(6) .
N6 N7 1.360(5) .
N7 C29 1.342(6) .
N8 C29 1.335(6) .
N8 C28 1.336(5) .
C1 C2 1.362(7) .
C1 H1 0.9300 .
C2 C3 1.381(8) .
C2 H2 0.9300 .
C3 C4 1.370(9) .
C3 C11 1.504(8) .
C4 C5 1.390(8) .
C4 H4 0.9300 .
C5 C6 1.457(8) .
C6 C7 1.381(7) .
C6 C10 1.419(7) .
C7 F1 1.342(7) .
C8 F2 1.355(7) .
C8 C9 1.382(7) .
C9 C10 1.397(7) .
C9 H9 0.9300 .
C11 H11A 0.9600 .
C11 H11B 0.9600 .
C11 H11C 0.9600 .
C12 C13 1.367(7) .
C12 H12 0.9300 .
C13 C14 1.376(8) .
C13 H13 0.9300 .
C14 C15 1.396(7) .
C14 C22 1.496(7) .
C15 C16 1.380(6) .
C15 H15 0.9300 .
C16 C17 1.461(6) .
C17 C18 1.394(7) .
C17 C21 1.410(6) .
C18 F4 1.345(5) .
C19 F3 1.360(6) .
C19 C20 1.366(7) .
C20 C21 1.408(6) .
C20 H20 0.9300 .
C22 H22A 0.9600 .
C22 H22B 0.9600 .
C22 H22C 0.9600 .
C23 C24 1.366(8) .
C23 H23 0.9300 .
C24 C25 1.388(8) .
C24 H24 0.9300 .
C25 C26 1.382(8) .
C25 H25 0.9300 .
C26 C27 1.382(7) .
C26 H26 0.9300 .
C27 C28 1.456(6) .
C29 C30 1.497(7) .
C30 F71 1.190(18) .
C30 F5 1.267(15) .
C30 F51 1.287(19) .
C30 F7 1.301(16) .
C30 F6 1.387(18) .
C30 F61 1.45(3) .
